data_7024068
loop_
_publ_author_name
'Barton, Bryan E.'
'Zampella, Giuseppe'
'Justice, Aaron K.'
'De Gioia, Luca'
'Rauchfuss, Thomas B.'
'Wilson, Scott R.'

_publ_section_title
;
 Isomerization of the hydride complexes [HFe2(SR)2(PR3)(x)(CO)(6-x)]+ (x =
 2, 3, 4) relevant to the active site models for the [FeFe]-hydrogenases.
;
_journal_issue 12
_journal_name_full 'Dalton transactions (Cambridge, England : 2003)'
_journal_page_first 3011
_journal_page_last 3019
_journal_paper_doi 10.1039/b910147k
_journal_volume 39
_journal_year 2010
_chemical_formula_moiety 'C34 H36 Fe2 O3 P3 S2, F6 P'
_chemical_formula_sum 'C34 H36 F6 Fe2 O3 P4 S2'
_chemical_formula_weight 906.33
_chemical_name_systematic
;
?
;
_space_group_IT_number 2
_symmetry_cell_setting triclinic
_symmetry_space_group_name_Hall '-P 1'
_symmetry_space_group_name_H-M 'P -1'
_atom_sites_solution_hydrogens geom
_atom_sites_solution_primary direct
_atom_sites_solution_secondary difmap
_audit_creation_method SHELXL-97
_audit_update_record
;
2006-09-20 text and data added, akj
;
_cell_angle_alpha 78.473(3)
_cell_angle_beta 86.415(3)
_cell_angle_gamma 81.525(3)
_cell_formula_units_Z 2
_cell_length_a 10.818(2)
_cell_length_b 11.253(2)
_cell_length_c 16.208(3)
_cell_measurement_reflns_used 959
_cell_measurement_temperature 193(2)
_cell_measurement_theta_max 28.25
_cell_measurement_theta_min 2.46
_cell_volume 1911.1(6)
_computing_cell_refinement 'SAINT V6.22 (Bruker, 2001)'
_computing_data_collection 'SMART V5.625 (Bruker, 2001)'
_computing_data_reduction 'SAINT V6.22 (Bruker, 2001)'
_computing_molecular_graphics 'SHELXTL V6.12 (Bruker, 2001)'
_computing_publication_material 'XCIF (Bruker, 2001)'
_computing_structure_refinement 'SHELXTL V6.12 (Bruker, 2001)'
_computing_structure_solution 'SHELXTL V6.12 (Bruker, 2001)'
_diffrn_ambient_temperature 193(2)
_diffrn_measured_fraction_theta_full 0.967
_diffrn_measured_fraction_theta_max 0.967
_diffrn_measurement_device 'Siemens Platform/CCD'
_diffrn_measurement_method 'profile data from \w scans'
_diffrn_radiation_monochromator graphite
_diffrn_radiation_source 'normal-focus sealed tube'
_diffrn_radiation_type MoK\a
_diffrn_radiation_wavelength 0.71073
_diffrn_radiation_wavelength_id g12kas
_diffrn_reflns_av_R_equivalents 0.0286
_diffrn_reflns_av_sigmaI/netI 0.0370
_diffrn_reflns_limit_h_max 14
_diffrn_reflns_limit_h_min -14
_diffrn_reflns_limit_k_max 14
_diffrn_reflns_limit_k_min -14
_diffrn_reflns_limit_l_max 21
_diffrn_reflns_limit_l_min -21
_diffrn_reflns_number 23821
_diffrn_reflns_theta_full 28.29
_diffrn_reflns_theta_max 28.29
_diffrn_reflns_theta_min 1.86
_diffrn_standards_decay_% 0.1
_diffrn_standards_interval_time 304
_diffrn_standards_number 367
_exptl_absorpt_coefficient_mu 1.099
_exptl_absorpt_correction_T_max 0.8572
_exptl_absorpt_correction_T_min 0.6869
_exptl_absorpt_correction_type integration
_exptl_absorpt_process_details 'SHELXTL/XPREP (Bruker, 2001)'
_exptl_crystal_colour red
_exptl_crystal_density_diffrn 1.575
_exptl_crystal_density_method 'not measured'
_exptl_crystal_description prism
_exptl_crystal_F_000 924
_exptl_crystal_id g12kas
_exptl_crystal_preparation
;
The data crystal was mounted using oil (Parantone-N, Exxon) to a
0.3 mm cryo-loop (Hampton Research) with the (0 1 0) scattering
planes roughly normal to the spindle axis.
;
_exptl_crystal_size_max 0.40
_exptl_crystal_size_mid 0.24
_exptl_crystal_size_min 0.16
_refine_diff_density_max 0.392
_refine_diff_density_min -0.374
_refine_diff_density_rms 0.062
_refine_ls_extinction_method none
_refine_ls_goodness_of_fit_ref 1.024
_refine_ls_hydrogen_treatment mixed
_refine_ls_matrix_type full
_refine_ls_number_parameters 467
_refine_ls_number_reflns 9184
_refine_ls_number_restraints 0
_refine_ls_restrained_S_all 1.024
_refine_ls_R_factor_all 0.0485
_refine_ls_R_factor_gt 0.0322
_refine_ls_shift/su_max 0.001
_refine_ls_shift/su_mean 0.000
_refine_ls_structure_factor_coef Fsqd
_refine_ls_weighting_details 'calc w=1/[\s^2^(Fo^2^)+(0.0442P)^2^+0.4382P] where P=(Fo^2^+2Fc^2^)/3'
_refine_ls_weighting_scheme calc
_refine_ls_wR_factor_gt 0.0786
_refine_ls_wR_factor_ref 0.0850
_reflns_number_gt 7101
_reflns_number_total 9184
_reflns_threshold_expression >2sigma(I)
_cod_data_source_file b910147k.txt
_cod_data_source_block g12kas
_cod_depositor_comments
;
The following automatic conversions were performed:

'_symmetry_cell_setting' value 'Triclinic' changed to 'triclinic'
according to /home/saulius/struct/CIF-dictionaries/cif_core.dic
dictionary named 'cif_core.dic' version 2.4.2 from 2011-04-26.

Automatic conversion script
Id: cif_fix_values 1891 2012-01-12 08:04:46Z andrius 
;
_cod_original_sg_symbol_Hall '-P 1 '
_cod_original_sg_symbol_H-M 'P -1 '
_cod_database_code 7024068

loop_
_symmetry_equiv_pos_as_xyz
'x, y, z'
'-x, -y, -z'

loop_
_atom_site_label
_atom_site_type_symbol
_atom_site_fract_x
_atom_site_fract_y
_atom_site_fract_z
_atom_site_U_iso_or_equiv
_atom_site_adp_type
_atom_site_occupancy
_atom_site_symmetry_multiplicity
_atom_site_calc_flag
_atom_site_refinement_flags
Fe1 Fe 0.67396(2) 0.43483(2) 0.268570(16) 0.02345(7) Uani 1 1 d .
Fe2 Fe 0.48688(3) 0.59410(2) 0.295306(17) 0.02694(7) Uani 1 1 d .
H1 H 0.620(2) 0.585(2) 0.2405(15) 0.047(7) Uiso 1 1 d .
S1 S 0.47152(4) 0.41138(4) 0.26088(3) 0.02775(11) Uani 1 1 d .
S2 S 0.59936(4) 0.46411(4) 0.39871(3) 0.02777(11) Uani 1 1 d .
P1 P 0.77368(5) 0.24605(4) 0.30071(3) 0.02674(11) Uani 1 1 d .
P2 P 0.85823(5) 0.49838(4) 0.27441(3) 0.02562(11) Uani 1 1 d .
P3 P 0.41117(5) 0.69872(5) 0.17110(4) 0.03511(13) Uani 1 1 d .
P4 P 0.26132(5) 0.14430(6) 0.18730(4) 0.04012(14) Uani 1 1 d .
F1 F 0.24453(15) 0.22261(15) 0.26060(9) 0.0597(4) Uani 1 1 d .
F2 F 0.18525(14) 0.04519(13) 0.24613(10) 0.0577(4) Uani 1 1 d .
F3 F 0.38791(14) 0.07100(18) 0.22795(11) 0.0759(5) Uani 1 1 d .
F4 F 0.33694(17) 0.24268(18) 0.13010(11) 0.0806(5) Uani 1 1 d .
F5 F 0.27607(17) 0.06571(15) 0.11471(10) 0.0714(5) Uani 1 1 d .
F6 F 0.13309(13) 0.21652(12) 0.14932(9) 0.0498(3) Uani 1 1 d .
O1 O 0.71140(15) 0.43386(15) 0.08955(9) 0.0437(4) Uani 1 1 d .
O2 O 0.56576(19) 0.81155(16) 0.33850(12) 0.0589(5) Uani 1 1 d .
O3 O 0.24472(16) 0.61394(17) 0.38524(12) 0.0568(5) Uani 1 1 d .
C1 C 0.69907(18) 0.43396(18) 0.16005(13) 0.0291(4) Uani 1 1 d .
C2 C 0.5346(2) 0.7277(2) 0.32086(14) 0.0368(5) Uani 1 1 d .
C3 C 0.3399(2) 0.6076(2) 0.34976(14) 0.0374(5) Uani 1 1 d .
C4 C 0.49319(19) 0.35008(19) 0.43485(13) 0.0332(4) Uani 1 1 d .
H4A H 0.5402 0.2755 0.4680 0.040 Uiso 1 1 calc R
H4B H 0.4267 0.3830 0.4723 0.040 Uiso 1 1 calc R
C5 C 0.4336(2) 0.31628(19) 0.36173(12) 0.0334(4) Uani 1 1 d .
H5A H 0.3416 0.3257 0.3712 0.040 Uiso 1 1 calc R
H5B H 0.4628 0.2293 0.3597 0.040 Uiso 1 1 calc R
C6 C 0.4192(3) 0.6156(3) 0.08518(16) 0.0585(7) Uani 1 1 d .
H6A H 0.3794 0.5415 0.1035 0.088 Uiso 1 1 calc R
H6B H 0.5069 0.5929 0.0688 0.088 Uiso 1 1 calc R
H6C H 0.3756 0.6677 0.0369 0.088 Uiso 1 1 calc R
C7 C 0.4899(2) 0.8295(2) 0.12408(17) 0.0535(7) Uani 1 1 d .
H7A H 0.4496 0.8719 0.0718 0.080 Uiso 1 1 calc R
H7B H 0.5779 0.8012 0.1117 0.080 Uiso 1 1 calc R
H7C H 0.4846 0.8860 0.1635 0.080 Uiso 1 1 calc R
C8 C 0.2477(2) 0.7637(2) 0.17530(17) 0.0500(6) Uani 1 1 d .
H8A H 0.2362 0.8231 0.2128 0.075 Uiso 1 1 calc R
H8B H 0.1967 0.6983 0.1967 0.075 Uiso 1 1 calc R
H8C H 0.2218 0.8049 0.1186 0.075 Uiso 1 1 calc R
C9 C 0.93746(18) 0.25510(18) 0.31488(12) 0.0306(4) Uani 1 1 d .
H9 H 0.9964 0.1830 0.3267 0.037 Uiso 1 1 calc R
C10 C 0.97255(18) 0.36460(18) 0.30830(12) 0.0287(4) Uani 1 1 d .
H10 H 1.0550 0.3730 0.3209 0.034 Uiso 1 1 calc R
C11 C 0.74064(18) 0.14409(17) 0.40024(12) 0.0300(4) Uani 1 1 d .
C12 C 0.6774(2) 0.04410(18) 0.40385(13) 0.0349(5) Uani 1 1 d .
H12 H 0.6505 0.0261 0.3536 0.042 Uiso 1 1 calc R
C13 C 0.6537(2) -0.0296(2) 0.48131(15) 0.0430(5) Uani 1 1 d .
H13 H 0.6096 -0.0973 0.4838 0.052 Uiso 1 1 calc R
C14 C 0.6938(2) -0.0051(2) 0.55446(15) 0.0454(6) Uani 1 1 d .
H14 H 0.6777 -0.0562 0.6070 0.054 Uiso 1 1 calc R
C15 C 0.7574(2) 0.0934(2) 0.55150(14) 0.0437(5) Uani 1 1 d .
H15 H 0.7851 0.1100 0.6020 0.052 Uiso 1 1 calc R
C16 C 0.7808(2) 0.1684(2) 0.47476(13) 0.0374(5) Uani 1 1 d .
H16 H 0.8242 0.2365 0.4729 0.045 Uiso 1 1 calc R
C17 C 0.77260(19) 0.15376(17) 0.21986(12) 0.0294(4) Uani 1 1 d .
C18 C 0.8815(2) 0.08819(19) 0.19199(14) 0.0396(5) Uani 1 1 d .
H18 H 0.9589 0.0868 0.2170 0.048 Uiso 1 1 calc R
C19 C 0.8758(2) 0.0248(2) 0.12711(16) 0.0497(6) Uani 1 1 d .
H19 H 0.9497 -0.0203 0.1081 0.060 Uiso 1 1 calc R
C20 C 0.7637(3) 0.0268(2) 0.09012(15) 0.0474(6) Uani 1 1 d .
H20 H 0.7612 -0.0156 0.0452 0.057 Uiso 1 1 calc R
C21 C 0.6556(2) 0.0900(2) 0.11805(14) 0.0418(5) Uani 1 1 d .
H21 H 0.5783 0.0899 0.0933 0.050 Uiso 1 1 calc R
C22 C 0.6602(2) 0.15378(19) 0.18253(14) 0.0371(5) Uani 1 1 d .
H22 H 0.5857 0.1980 0.2014 0.044 Uiso 1 1 calc R
C23 C 0.87975(18) 0.60207(18) 0.34441(13) 0.0306(4) Uani 1 1 d .
C24 C 0.8647(2) 0.5614(2) 0.43100(13) 0.0375(5) Uani 1 1 d .
H24 H 0.8449 0.4812 0.4521 0.045 Uiso 1 1 calc R
C25 C 0.8784(2) 0.6373(3) 0.48642(16) 0.0477(6) Uani 1 1 d .
H25 H 0.8677 0.6088 0.5453 0.057 Uiso 1 1 calc R
C26 C 0.9076(2) 0.7536(3) 0.45674(18) 0.0540(7) Uani 1 1 d .
H26 H 0.9168 0.8054 0.4950 0.065 Uiso 1 1 calc R
C27 C 0.9234(3) 0.7945(2) 0.37159(18) 0.0570(7) Uani 1 1 d .
H27 H 0.9440 0.8745 0.3510 0.068 Uiso 1 1 calc R
C28 C 0.9093(2) 0.7193(2) 0.31511(15) 0.0450(5) Uani 1 1 d .
H28 H 0.9200 0.7485 0.2563 0.054 Uiso 1 1 calc R
C29 C 0.92613(18) 0.56661(17) 0.17339(12) 0.0276(4) Uani 1 1 d .
C30 C 0.8617(2) 0.6701(2) 0.12441(13) 0.0396(5) Uani 1 1 d .
H30 H 0.7838 0.7065 0.1447 0.048 Uiso 1 1 calc R
C31 C 0.9103(2) 0.7209(2) 0.04586(14) 0.0456(6) Uani 1 1 d .
H31 H 0.8659 0.7917 0.0128 0.055 Uiso 1 1 calc R
C32 C 1.0234(2) 0.6679(2) 0.01623(14) 0.0425(5) Uani 1 1 d .
H32 H 1.0576 0.7032 -0.0369 0.051 Uiso 1 1 calc R
C33 C 1.0864(2) 0.5640(2) 0.06357(14) 0.0417(5) Uani 1 1 d .
H33 H 1.1630 0.5267 0.0422 0.050 Uiso 1 1 calc R
C34 C 1.03902(19) 0.51301(19) 0.14257(13) 0.0338(4) Uani 1 1 d .
H34 H 1.0837 0.4419 0.1752 0.041 Uiso 1 1 calc R

loop_
_atom_site_aniso_label
_atom_site_aniso_U_11
_atom_site_aniso_U_22
_atom_site_aniso_U_33
_atom_site_aniso_U_23
_atom_site_aniso_U_13
_atom_site_aniso_U_12
Fe1 0.02478(14) 0.02620(14) 0.01996(14) -0.00654(10) 0.00153(10) -0.00354(10)
Fe2 0.02723(15) 0.02747(14) 0.02753(15) -0.01001(11) -0.00021(11) -0.00224(11)
S1 0.0282(2) 0.0307(2) 0.0269(2) -0.01018(19) 0.00042(18) -0.00669(18)
S2 0.0293(2) 0.0335(2) 0.0221(2) -0.00892(18) 0.00133(18) -0.00527(19)
P1 0.0290(3) 0.0261(2) 0.0251(2) -0.00591(19) 0.00117(19) -0.00318(19)
P2 0.0252(2) 0.0288(2) 0.0232(2) -0.00617(18) 0.00146(18) -0.00403(18)
P3 0.0349(3) 0.0339(3) 0.0357(3) -0.0066(2) -0.0069(2) 0.0003(2)
P4 0.0352(3) 0.0473(3) 0.0380(3) -0.0119(3) -0.0043(2) 0.0005(2)
F1 0.0649(10) 0.0698(10) 0.0521(9) -0.0299(8) -0.0106(7) -0.0055(8)
F2 0.0603(9) 0.0512(8) 0.0573(9) 0.0042(7) -0.0109(7) -0.0096(7)
F3 0.0412(9) 0.1132(14) 0.0652(11) -0.0183(10) -0.0113(7) 0.0213(9)
F4 0.0723(12) 0.0972(14) 0.0716(12) -0.0009(10) 0.0107(9) -0.0357(10)
F5 0.0921(13) 0.0690(10) 0.0533(9) -0.0325(8) -0.0132(8) 0.0211(9)
F6 0.0488(8) 0.0488(8) 0.0474(8) -0.0068(6) -0.0128(6) 0.0086(6)
O1 0.0494(10) 0.0585(10) 0.0247(8) -0.0116(7) 0.0055(7) -0.0106(8)
O2 0.0733(13) 0.0426(10) 0.0700(13) -0.0250(9) -0.0105(10) -0.0152(9)
O3 0.0387(10) 0.0700(12) 0.0569(11) -0.0120(9) 0.0135(8) 0.0017(8)
C1 0.0274(10) 0.0307(10) 0.0301(11) -0.0080(8) 0.0003(8) -0.0046(8)
C2 0.0403(12) 0.0357(11) 0.0354(12) -0.0115(9) -0.0013(9) -0.0020(9)
C3 0.0375(12) 0.0379(11) 0.0360(12) -0.0096(9) -0.0011(9) 0.0002(9)
C4 0.0336(11) 0.0356(11) 0.0301(11) -0.0065(8) 0.0080(8) -0.0079(8)
C5 0.0342(11) 0.0355(11) 0.0316(11) -0.0077(8) 0.0079(8) -0.0107(8)
C6 0.0755(19) 0.0598(16) 0.0384(14) -0.0166(12) -0.0221(13) 0.0145(14)
C7 0.0518(15) 0.0487(14) 0.0521(15) 0.0105(12) -0.0073(12) -0.0068(11)
C8 0.0397(13) 0.0488(14) 0.0588(16) -0.0074(12) -0.0115(11) 0.0027(10)
C9 0.0302(10) 0.0334(10) 0.0263(10) -0.0054(8) -0.0005(8) 0.0020(8)
C10 0.0277(10) 0.0352(10) 0.0235(10) -0.0066(8) -0.0016(7) -0.0035(8)
C11 0.0313(10) 0.0267(9) 0.0301(10) -0.0035(8) 0.0016(8) -0.0016(8)
C12 0.0426(12) 0.0300(10) 0.0323(11) -0.0074(8) 0.0014(9) -0.0048(9)
C13 0.0519(14) 0.0344(11) 0.0425(13) -0.0034(10) 0.0048(10) -0.0131(10)
C14 0.0553(15) 0.0415(12) 0.0341(12) 0.0043(10) 0.0025(10) -0.0077(11)
C15 0.0557(15) 0.0458(13) 0.0278(11) -0.0025(9) -0.0044(10) -0.0061(11)
C16 0.0442(12) 0.0358(11) 0.0322(11) -0.0046(9) -0.0017(9) -0.0078(9)
C17 0.0376(11) 0.0249(9) 0.0262(10) -0.0066(7) 0.0022(8) -0.0049(8)
C18 0.0381(12) 0.0372(12) 0.0438(13) -0.0126(10) 0.0038(10) -0.0013(9)
C19 0.0522(15) 0.0437(13) 0.0554(15) -0.0241(11) 0.0121(12) 0.0008(11)
C20 0.0665(17) 0.0400(13) 0.0406(13) -0.0212(10) 0.0041(11) -0.0073(11)
C21 0.0530(14) 0.0379(12) 0.0386(12) -0.0146(10) -0.0051(10) -0.0083(10)
C22 0.0387(12) 0.0364(11) 0.0381(12) -0.0138(9) 0.0001(9) -0.0030(9)
C23 0.0259(10) 0.0359(11) 0.0323(11) -0.0135(8) -0.0020(8) -0.0017(8)
C24 0.0329(11) 0.0493(13) 0.0333(11) -0.0127(9) -0.0020(9) -0.0088(9)
C25 0.0383(13) 0.0709(17) 0.0395(13) -0.0248(12) -0.0061(10) -0.0047(11)
C26 0.0510(15) 0.0578(16) 0.0622(17) -0.0387(14) -0.0162(13) 0.0059(12)
C27 0.0738(19) 0.0376(13) 0.0660(18) -0.0215(12) -0.0159(14) -0.0065(12)
C28 0.0589(15) 0.0367(12) 0.0412(13) -0.0109(10) -0.0061(11) -0.0064(10)
C29 0.0304(10) 0.0297(10) 0.0243(10) -0.0059(7) 0.0020(7) -0.0095(8)
C30 0.0416(12) 0.0400(12) 0.0330(12) -0.0055(9) 0.0044(9) 0.0032(9)
C31 0.0649(16) 0.0375(12) 0.0304(12) -0.0009(9) 0.0026(10) -0.0034(11)
C32 0.0550(14) 0.0454(13) 0.0299(11) -0.0085(10) 0.0087(10) -0.0187(11)
C33 0.0376(12) 0.0523(14) 0.0357(12) -0.0104(10) 0.0106(9) -0.0098(10)
C34 0.0332(11) 0.0364(11) 0.0316(11) -0.0073(8) 0.0049(8) -0.0057(8)

loop_
_atom_type_symbol
_atom_type_description
_atom_type_scat_dispersion_real
_atom_type_scat_dispersion_imag
_atom_type_scat_source
C C 0.0033 0.0016 'International Tables Vol C Tables 4.2.6.8 and 6.1.1.4'
H H 0.0000 0.0000 'International Tables Vol C Tables 4.2.6.8 and 6.1.1.4'
O O 0.0106 0.0060 'International Tables Vol C Tables 4.2.6.8 and 6.1.1.4'
F F 0.0171 0.0103 'International Tables Vol C Tables 4.2.6.8 and 6.1.1.4'
P P 0.1023 0.0942 'International Tables Vol C Tables 4.2.6.8 and 6.1.1.4'
S S 0.1246 0.1234 'International Tables Vol C Tables 4.2.6.8 and 6.1.1.4'
Fe Fe 0.3463 0.8444 'International Tables Vol C Tables 4.2.6.8 and 6.1.1.4'

loop_
_exptl_crystal_face_index_h
_exptl_crystal_face_index_k
_exptl_crystal_face_index_l
_exptl_crystal_face_perp_dist
0.00 1.00 0.00 0.1200
0.00 -1.00 0.00 0.1200
-1.00 0.00 -1.00 0.0800
1.00 0.00 1.00 0.0800
0.00 0.00 1.00 0.2000
1.00 0.00 -1.00 0.1900
-1.00 0.00 1.00 0.1900
1.00 -1.00 -1.00 0.1800

loop_
_geom_angle_atom_site_label_1
_geom_angle_atom_site_label_2
_geom_angle_atom_site_label_3
_geom_angle
C1 Fe1 P1 90.78(6)
C1 Fe1 P2 91.10(6)
P1 Fe1 P2 86.80(2)
C1 Fe1 S1 90.70(6)
P1 Fe1 S1 104.80(2)
P2 Fe1 S1 168.23(2)
C1 Fe1 S2 166.64(7)
P1 Fe1 S2 100.41(2)
P2 Fe1 S2 96.73(2)
S1 Fe1 S2 79.47(2)
C1 Fe1 Fe2 111.37(6)
P1 Fe1 Fe2 148.911(18)
P2 Fe1 Fe2 113.20(2)
S1 Fe1 Fe2 55.482(18)
S2 Fe1 Fe2 55.525(15)
C1 Fe1 H1 87.0(8)
P1 Fe1 H1 171.3(8)
P2 Fe1 H1 84.8(8)
S1 Fe1 H1 83.6(8)
S2 Fe1 H1 83.0(8)
Fe2 Fe1 H1 38.7(8)
C3 Fe2 C2 95.45(10)
C3 Fe2 P3 94.15(7)
C2 Fe2 P3 92.44(7)
C3 Fe2 S1 95.67(7)
C2 Fe2 S1 167.60(7)
P3 Fe2 S1 92.20(2)
C3 Fe2 S2 98.76(7)
C2 Fe2 S2 93.53(7)
P3 Fe2 S2 165.19(2)
S1 Fe2 S2 79.37(2)
C3 Fe2 Fe1 141.78(7)
C2 Fe2 Fe1 112.44(7)
P3 Fe2 Fe1 109.54(2)
S1 Fe2 Fe1 55.164(17)
S2 Fe2 Fe1 55.652(17)
C3 Fe2 H1 177.1(8)
C2 Fe2 H1 84.8(8)
P3 Fe2 H1 83.0(8)
S1 Fe2 H1 84.4(8)
S2 Fe2 H1 84.1(8)
Fe1 Fe2 H1 40.0(8)
C5 S1 Fe1 104.89(7)
C5 S1 Fe2 103.30(7)
Fe1 S1 Fe2 69.355(17)
C4 S2 Fe2 101.09(7)
C4 S2 Fe1 106.02(7)
Fe2 S2 Fe1 68.82(2)
C9 P1 C17 106.01(9)
C9 P1 C11 99.16(9)
C17 P1 C11 105.01(9)
C9 P1 Fe1 108.25(7)
C17 P1 Fe1 114.96(7)
C11 P1 Fe1 121.43(6)
C10 P2 C29 102.10(9)
C10 P2 C23 103.96(9)
C29 P2 C23 104.19(9)
C10 P2 Fe1 108.04(7)
C29 P2 Fe1 115.40(7)
C23 P2 Fe1 121.02(6)
C8 P3 C6 102.98(13)
C8 P3 C7 103.60(12)
C6 P3 C7 101.97(14)
C8 P3 Fe2 114.84(9)
C6 P3 Fe2 117.13(9)
C7 P3 Fe2 114.47(9)
F4 P4 F6 90.69(10)
F4 P4 F5 90.09(11)
F6 P4 F5 90.05(8)
F4 P4 F3 90.61(11)
F6 P4 F3 178.36(9)
F5 P4 F3 90.94(9)
F4 P4 F1 90.61(10)
F6 P4 F1 89.47(8)
F5 P4 F1 179.16(10)
F3 P4 F1 89.52(9)
F4 P4 F2 179.35(10)
F6 P4 F2 89.59(8)
F5 P4 F2 90.50(10)
F3 P4 F2 89.11(9)
F1 P4 F2 88.81(9)
O1 C1 Fe1 177.88(18)
O2 C2 Fe2 178.7(2)
O3 C3 Fe2 178.6(2)
C5 C4 S2 111.95(13)
C5 C4 H4A 109.2
S2 C4 H4A 109.2
C5 C4 H4B 109.2
S2 C4 H4B 109.2
H4A C4 H4B 107.9
C4 C5 S1 112.15(14)
C4 C5 H5A 109.2
S1 C5 H5A 109.2
C4 C5 H5B 109.2
S1 C5 H5B 109.2
H5A C5 H5B 107.9
P3 C6 H6A 109.5
P3 C6 H6B 109.5
H6A C6 H6B 109.5
P3 C6 H6C 109.5
H6A C6 H6C 109.5
H6B C6 H6C 109.5
P3 C7 H7A 109.5
P3 C7 H7B 109.5
H7A C7 H7B 109.5
P3 C7 H7C 109.5
H7A C7 H7C 109.5
H7B C7 H7C 109.5
P3 C8 H8A 109.5
P3 C8 H8B 109.5
H8A C8 H8B 109.5
P3 C8 H8C 109.5
H8A C8 H8C 109.5
H8B C8 H8C 109.5
C10 C9 P1 118.46(15)
C10 C9 H9 120.8
P1 C9 H9 120.8
C9 C10 P2 118.04(16)
C9 C10 H10 121.0
P2 C10 H10 121.0
C12 C11 C16 119.35(18)
C12 C11 P1 122.23(16)
C16 C11 P1 118.41(15)
C11 C12 C13 119.8(2)
C11 C12 H12 120.1
C13 C12 H12 120.1
C14 C13 C12 120.5(2)
C14 C13 H13 119.8
C12 C13 H13 119.8
C13 C14 C15 120.2(2)
C13 C14 H14 119.9
C15 C14 H14 119.9
C14 C15 C16 120.0(2)
C14 C15 H15 120.0
C16 C15 H15 120.0
C15 C16 C11 120.2(2)
C15 C16 H16 119.9
C11 C16 H16 119.9
C22 C17 C18 119.23(19)
C22 C17 P1 118.61(15)
C18 C17 P1 122.09(17)
C19 C18 C17 119.4(2)
C19 C18 H18 120.3
C17 C18 H18 120.3
C20 C19 C18 120.6(2)
C20 C19 H19 119.7
C18 C19 H19 119.7
C21 C20 C19 120.3(2)
C21 C20 H20 119.9
C19 C20 H20 119.9
C20 C21 C22 119.6(2)
C20 C21 H21 120.2
C22 C21 H21 120.2
C21 C22 C17 120.8(2)
C21 C22 H22 119.6
C17 C22 H22 119.6
C28 C23 C24 118.7(2)
C28 C23 P2 122.95(17)
C24 C23 P2 118.34(16)
C25 C24 C23 120.4(2)
C25 C24 H24 119.8
C23 C24 H24 119.8
C26 C25 C24 120.5(2)
C26 C25 H25 119.8
C24 C25 H25 119.8
C27 C26 C25 119.7(2)
C27 C26 H26 120.2
C25 C26 H26 120.2
C26 C27 C28 120.5(2)
C26 C27 H27 119.8
C28 C27 H27 119.8
C23 C28 C27 120.3(2)
C23 C28 H28 119.9
C27 C28 H28 119.9
C34 C29 C30 119.29(18)
C34 C29 P2 120.80(15)
C30 C29 P2 119.84(15)
C29 C30 C31 120.5(2)
C29 C30 H30 119.7
C31 C30 H30 119.7
C32 C31 C30 119.8(2)
C32 C31 H31 120.1
C30 C31 H31 120.1
C33 C32 C31 120.0(2)
C33 C32 H32 120.0
C31 C32 H32 120.0
C32 C33 C34 120.6(2)
C32 C33 H33 119.7
C34 C33 H33 119.7
C29 C34 C33 119.7(2)
C29 C34 H34 120.1
C33 C34 H34 120.1

loop_
_geom_bond_atom_site_label_1
_geom_bond_atom_site_label_2
_geom_bond_distance
Fe1 C1 1.765(2)
Fe1 P1 2.2137(6)
Fe1 P2 2.2282(6)
Fe1 S1 2.2581(7)
Fe1 S2 2.2794(6)
Fe1 Fe2 2.5744(5)
Fe1 H1 1.69(2)
Fe2 C3 1.771(2)
Fe2 C2 1.790(2)
Fe2 P3 2.2549(7)
Fe2 S1 2.2668(7)
Fe2 S2 2.2760(6)
Fe2 H1 1.64(2)
S1 C5 1.826(2)
S2 C4 1.833(2)
P1 C9 1.821(2)
P1 C17 1.829(2)
P1 C11 1.8318(19)
P2 C10 1.818(2)
P2 C29 1.8231(19)
P2 C23 1.829(2)
P3 C8 1.814(2)
P3 C6 1.817(3)
P3 C7 1.820(2)
P4 F4 1.5863(17)
P4 F6 1.5933(14)
P4 F5 1.5947(16)
P4 F3 1.5976(16)
P4 F1 1.6017(15)
P4 F2 1.6055(15)
O1 C1 1.142(2)
O2 C2 1.140(3)
O3 C3 1.148(3)
C4 C5 1.521(3)
C4 H4A 0.9900
C4 H4B 0.9900
C5 H5A 0.9900
C5 H5B 0.9900
C6 H6A 0.9800
C6 H6B 0.9800
C6 H6C 0.9800
C7 H7A 0.9800
C7 H7B 0.9800
C7 H7C 0.9800
C8 H8A 0.9800
C8 H8B 0.9800
C8 H8C 0.9800
C9 C10 1.324(3)
C9 H9 0.9500
C10 H10 0.9500
C11 C12 1.390(3)
C11 C16 1.398(3)
C12 C13 1.392(3)
C12 H12 0.9500
C13 C14 1.379(3)
C13 H13 0.9500
C14 C15 1.380(3)
C14 H14 0.9500
C15 C16 1.388(3)
C15 H15 0.9500
C16 H16 0.9500
C17 C22 1.391(3)
C17 C18 1.396(3)
C18 C19 1.393(3)
C18 H18 0.9500
C19 C20 1.381(4)
C19 H19 0.9500
C20 C21 1.377(3)
C20 H20 0.9500
C21 C22 1.388(3)
C21 H21 0.9500
C22 H22 0.9500
C23 C28 1.387(3)
C23 C24 1.394(3)
C24 C25 1.385(3)
C24 H24 0.9500
C25 C26 1.377(4)
C25 H25 0.9500
C26 C27 1.373(4)
C26 H26 0.9500
C27 C28 1.393(3)
C27 H27 0.9500
C28 H28 0.9500
C29 C34 1.390(3)
C29 C30 1.390(3)
C30 C31 1.392(3)
C30 H30 0.9500
C31 C32 1.382(3)
C31 H31 0.9500
C32 C33 1.375(3)
C32 H32 0.9500
C33 C34 1.394(3)
C33 H33 0.9500
C34 H34 0.9500
